data_4318598
loop_
_publ_author_name
'Taichi Miyaji'
'Masato Kujime'
'Shiro Hikichi'
'Yoshihiko Moro-oka'
'Munetaka Akita'

_publ_section_title
;
 Synthesis and Characterization of a Series of (Hydroperoxo)-,
 (Alkylperoxo)-, and (\m-Peroxo)palladium Complexes Containing the
 Hydrotris(3,5-diisopropylpyrazolyl)borato Ligand (TpiPr2):
 (TpiPr2)(py)Pd-OO-X [X = H, t-Bu, Pd(TpiPr2)(py)] and
 (TpiPr2)(py)Pd-(\m-\k1:\k2-OO)-PdTpiPr2
;
_journal_name_full 'Inorganic Chemistry'
_journal_page_first 5286
_journal_page_last 5295
_journal_paper_doi 10.1021/ic020355e
_journal_volume 41
_journal_year 2002
_chemical_formula_sum 'C106 H185 B3 N20 O3 Pd3'
_chemical_formula_weight 2139.37
_chemical_name_common 'compound 6'
_chemical_name_systematic
;
    ?
;
_space_group_IT_number 2
_symmetry_cell_setting triclinic
_symmetry_space_group_name_Hall '-P 1'
_symmetry_space_group_name_H-M 'P -1'
_atom_sites_solution_hydrogens geom
_atom_sites_solution_primary direct
_atom_sites_solution_secondary difmap
_audit_creation_method SHELXL-97
_cell_angle_alpha 103.81(3)
_cell_angle_beta 109.43(2)
_cell_angle_gamma 65.97(2)
_cell_formula_units_Z 2
_cell_length_a 18.351(5)
_cell_length_b 22.373(9)
_cell_length_c 16.823(5)
_cell_measurement_temperature 213(2)
_cell_volume 5906(4)
_computing_structure_refinement 'SHELXL-97 (Sheldrick, 1997)'
_computing_structure_solution 'SHELXS-97 (Sheldrick, 1990)'
_diffrn_ambient_temperature 213(2)
_diffrn_measured_fraction_theta_full 0.676
_diffrn_measured_fraction_theta_max 0.676
_diffrn_radiation_monochromator graphite
_diffrn_radiation_source 'fine-focus sealed tube'
_diffrn_radiation_type MoK\a
_diffrn_radiation_wavelength 0.71070
_diffrn_reflns_av_R_equivalents 0.0000
_diffrn_reflns_av_sigmaI/netI 0.1084
_diffrn_reflns_limit_h_max 23
_diffrn_reflns_limit_h_min 0
_diffrn_reflns_limit_k_max 28
_diffrn_reflns_limit_k_min -25
_diffrn_reflns_limit_l_max 19
_diffrn_reflns_limit_l_min -21
_diffrn_reflns_number 17408
_diffrn_reflns_theta_full 26.98
_diffrn_reflns_theta_max 26.98
_diffrn_reflns_theta_min 1.00
_exptl_absorpt_coefficient_mu 0.505
_exptl_crystal_density_diffrn 1.203
_exptl_crystal_density_method 'not measured'
_exptl_crystal_F_000 2276
_refine_diff_density_max 1.581
_refine_diff_density_min -2.434
_refine_diff_density_rms 0.163
_refine_ls_extinction_method none
_refine_ls_goodness_of_fit_ref 1.500
_refine_ls_hydrogen_treatment mixed
_refine_ls_matrix_type full
_refine_ls_number_parameters 1177
_refine_ls_number_reflns 17408
_refine_ls_number_restraints 0
_refine_ls_restrained_S_all 1.500
_refine_ls_R_factor_all 0.1345
_refine_ls_R_factor_gt 0.1101
_refine_ls_shift/su_max 0.113
_refine_ls_shift/su_mean 0.004
_refine_ls_structure_factor_coef Fsqd
_refine_ls_weighting_details 'calc w=1/[\s^2^(Fo^2^)+(0.1000P)^2^+0.0000P] where P=(Fo^2^+2Fc^2^)/3'
_refine_ls_weighting_scheme calc
_refine_ls_wR_factor_gt 0.2697
_refine_ls_wR_factor_ref 0.2924
_reflns_number_gt 13104
_reflns_number_total 17408
_reflns_threshold_expression >2sigma(I)
_cod_data_source_file ic020355e_5.cif
_cod_data_source_block shelxl
_cod_original_cell_volume 5906(3)
_cod_database_code 4318598

loop_
_symmetry_equiv_pos_as_xyz
'x, y, z'
'-x, -y, -z'

loop_
_atom_site_label
_atom_site_type_symbol
_atom_site_fract_x
_atom_site_fract_y
_atom_site_fract_z
_atom_site_U_iso_or_equiv
_atom_site_adp_type
_atom_site_occupancy
_atom_site_symmetry_multiplicity
_atom_site_calc_flag
_atom_site_refinement_flags
_atom_site_disorder_assembly
_atom_site_disorder_group
Pd1 Pd 0.55143(5) 0.23864(4) 0.84084(5) 0.0435(2) Uani 1 1 d . . .
Pd2 Pd 0.38932(5) 0.26815(4) 0.66294(5) 0.0432(2) Uani 1 1 d . . .
Pd3 Pd 0.69705(5) 0.21297(4) 0.48954(5) 0.0453(2) Uani 1 1 d . . .
O1 O 0.5514(4) 0.2647(3) 0.7377(5) 0.0509(18) Uani 1 1 d . . .
O2 O 0.5067(4) 0.2300(3) 0.6660(5) 0.0498(18) Uani 1 1 d . . .
O3 O 0.4259(4) 0.2660(4) 0.7906(5) 0.0497(18) Uani 1 1 d . . .
N11 N 0.6747(5) 0.2161(4) 0.8894(5) 0.044(2) Uani 1 1 d . . .
N12 N 0.7248(5) 0.1605(4) 0.9290(5) 0.0420(19) Uani 1 1 d . . .
N21 N 0.5533(5) 0.2087(4) 0.9489(6) 0.048(2) Uani 1 1 d . . .
N22 N 0.6123(5) 0.1508(4) 0.9777(5) 0.044(2) Uani 1 1 d . . .
N31 N 0.7554(6) 0.0188(5) 0.8524(7) 0.060(3) Uani 1 1 d . . .
N32 N 0.6803(5) 0.0618(4) 0.8649(6) 0.052(2) Uani 1 1 d . . .
N41 N 0.3523(5) 0.2720(4) 0.5379(6) 0.053(2) Uani 1 1 d . . .
N42 N 0.2903(5) 0.3282(4) 0.5044(5) 0.046(2) Uani 1 1 d . . .
N51 N 0.2655(5) 0.3070(4) 0.6592(6) 0.047(2) Uani 1 1 d . . .
N52 N 0.2147(5) 0.3610(4) 0.6175(6) 0.048(2) Uani 1 1 d . . .
N61 N 0.3413(6) 0.4159(4) 0.7024(6) 0.049(2) Uani 1 1 d . . .
N62 N 0.2984(5) 0.4282(4) 0.6198(5) 0.044(2) Uani 1 1 d . . .
N71 N 0.6748(5) 0.2575(4) 0.3890(6) 0.048(2) Uani 1 1 d . . .
N72 N 0.7381(5) 0.2438(4) 0.3508(6) 0.050(2) Uani 1 1 d . . .
N81 N 0.7645(5) 0.1294(4) 0.4299(5) 0.047(2) Uani 1 1 d . . .
N82 N 0.8252(5) 0.1314(4) 0.3992(6) 0.049(2) Uani 1 1 d . . .
N91 N 0.8458(5) 0.2446(5) 0.5423(6) 0.051(2) Uani 1 1 d . . .
N92 N 0.8746(5) 0.2282(4) 0.4707(6) 0.047(2) Uani 1 1 d . . .
N101 N 0.7291(5) 0.1669(4) 0.5940(6) 0.047(2) Uani 1 1 d . . .
N102 N 0.6294(5) 0.2982(4) 0.5506(6) 0.046(2) Uani 1 1 d . . .
C11 C 0.7210(6) 0.2499(5) 0.8921(7) 0.051(3) Uani 1 1 d . . .
C12 C 0.8027(7) 0.2148(6) 0.9322(7) 0.051(3) Uani 1 1 d . . .
C13 C 0.8028(6) 0.1594(5) 0.9551(7) 0.048(2) Uani 1 1 d . . .
C14 C 0.6869(7) 0.3147(5) 0.8594(7) 0.054(3) Uani 1 1 d . . .
C15 C 0.7289(10) 0.3148(7) 0.7988(9) 0.086(5) Uani 1 1 d . . .
H4 H 0.7869 0.3041 0.8258 0.086 Uiso 1 1 calc R . .
H5 H 0.7061 0.3577 0.7803 0.086 Uiso 1 1 calc R . .
H6 H 0.7210 0.2827 0.7508 0.086 Uiso 1 1 calc R . .
C16 C 0.6905(12) 0.3676(7) 0.9345(11) 0.113(6) Uani 1 1 d . . .
H7 H 0.7462 0.3570 0.9698 0.113 Uiso 1 1 calc R . .
H8 H 0.6548 0.3699 0.9668 0.113 Uiso 1 1 calc R . .
H9 H 0.6726 0.4093 0.9145 0.113 Uiso 1 1 calc R . .
C17 C 0.8765(7) 0.1032(6) 0.9989(7) 0.053(3) Uani 1 1 d . . .
C18 C 0.9550(7) 0.0924(7) 0.9725(10) 0.077(4) Uani 1 1 d . . .
H11 H 1.0007 0.0567 0.9994 0.077 Uiso 1 1 calc R . .
H12 H 0.9678 0.1319 0.9898 0.077 Uiso 1 1 calc R . .
H13 H 0.9447 0.0821 0.9120 0.077 Uiso 1 1 calc R . .
C19 C 0.8920(8) 0.1171(7) 1.0945(8) 0.077(4) Uani 1 1 d . . .
H14 H 0.9347 0.0794 1.1201 0.077 Uiso 1 1 calc R . .
H15 H 0.8421 0.1261 1.1095 0.077 Uiso 1 1 calc R . .
H16 H 0.9090 0.1546 1.1147 0.077 Uiso 1 1 calc R . .
C21 C 0.4987(6) 0.2311(5) 0.9972(7) 0.049(3) Uani 1 1 d . . .
C22 C 0.5237(7) 0.1890(6) 1.0552(8) 0.059(3) Uani 1 1 d . . .
C23 C 0.5937(7) 0.1375(6) 1.0406(7) 0.049(3) Uani 1 1 d . . .
C24 C 0.4284(7) 0.2976(6) 0.9863(7) 0.057(3) Uani 1 1 d . . .
C25 C 0.4589(10) 0.3532(7) 1.0149(11) 0.098(5) Uani 1 1 d . . .
H19 H 0.4861 0.3539 1.0745 0.098 Uiso 1 1 calc R . .
H20 H 0.4130 0.3939 1.0046 0.098 Uiso 1 1 calc R . .
H21 H 0.4972 0.3478 0.9841 0.098 Uiso 1 1 calc R . .
C26 C 0.3683(8) 0.3042(7) 1.0381(9) 0.079(4) Uani 1 1 d . . .
H22 H 0.3951 0.3085 1.0977 0.079 Uiso 1 1 calc R . .
H23 H 0.3535 0.2657 1.0232 0.079 Uiso 1 1 calc R . .
H24 H 0.3193 0.3425 1.0250 0.079 Uiso 1 1 calc R . .
C27 C 0.6436(8) 0.0789(7) 1.0864(9) 0.068(4) Uani 1 1 d . . .
C28 C 0.6982(9) 0.0970(8) 1.1716(11) 0.095(5) Uani 1 1 d . . .
H26 H 0.7345 0.0578 1.1978 0.095 Uiso 1 1 calc R . .
H27 H 0.6641 0.1264 1.2077 0.095 Uiso 1 1 calc R . .
H28 H 0.7306 0.1183 1.1628 0.095 Uiso 1 1 calc R . .
C29 C 0.5891(9) 0.0485(7) 1.1014(9) 0.081(4) Uani 1 1 d . . .
H29 H 0.5605 0.0774 1.1425 0.081 Uiso 1 1 calc R . .
H30 H 0.6230 0.0067 1.1222 0.081 Uiso 1 1 calc R . .
H31 H 0.5496 0.0423 1.0490 0.081 Uiso 1 1 calc R . .
C31 C 0.7381(8) -0.0228(6) 0.7821(9) 0.067(4) Uani 1 1 d . . .
C32 C 0.6526(9) -0.0070(6) 0.7492(8) 0.067(3) Uani 1 1 d . . .
C33 C 0.6168(7) 0.0476(6) 0.8030(7) 0.053(3) Uani 1 1 d . . .
C34 C 0.8051(9) -0.0759(7) 0.7456(12) 0.092(5) Uani 1 1 d . . .
C35 C 0.8848(8) -0.0660(8) 0.7748(12) 0.105(6) Uani 1 1 d . . .
H34 H 0.9115 -0.0766 0.8320 0.105 Uiso 1 1 calc R . .
H35 H 0.8755 -0.0208 0.7731 0.105 Uiso 1 1 calc R . .
H36 H 0.9194 -0.0941 0.7385 0.105 Uiso 1 1 calc R . .
C36 C 0.8050(10) -0.1413(6) 0.7460(12) 0.099(6) Uani 1 1 d . . .
H37 H 0.7497 -0.1413 0.7224 0.099 Uiso 1 1 calc R . .
H38 H 0.8252 -0.1518 0.8033 0.099 Uiso 1 1 calc R . .
H39 H 0.8402 -0.1735 0.7126 0.099 Uiso 1 1 calc R . .
C37 C 0.5276(7) 0.0842(6) 0.7993(8) 0.058(3) Uani 1 1 d . . .
C38 C 0.4764(8) 0.0892(7) 0.7044(9) 0.072(4) Uani 1 1 d . . .
H41 H 0.4189 0.1133 0.7017 0.072 Uiso 1 1 calc R . .
H42 H 0.4831 0.0457 0.6748 0.072 Uiso 1 1 calc R . .
H43 H 0.4957 0.1116 0.6784 0.072 Uiso 1 1 calc R . .
C39 C 0.4968(8) 0.0502(8) 0.8388(9) 0.084(4) Uani 1 1 d . . .
H44 H 0.4386 0.0731 0.8326 0.084 Uiso 1 1 calc R . .
H45 H 0.5255 0.0495 0.8980 0.084 Uiso 1 1 calc R . .
H46 H 0.5065 0.0058 0.8114 0.084 Uiso 1 1 calc R . .
C41 C 0.3709(7) 0.2277(5) 0.4713(7) 0.052(3) Uani 1 1 d . . .
C42 C 0.3233(7) 0.2533(6) 0.3963(7) 0.057(3) Uani 1 1 d . . .
C43 C 0.2725(6) 0.3163(5) 0.4173(7) 0.050(3) Uani 1 1 d . . .
C44 C 0.4301(7) 0.1589(6) 0.4876(8) 0.064(3) Uani 1 1 d . . .
C45 C 0.4801(8) 0.1277(6) 0.4221(8) 0.076(4) Uani 1 1 d . . .
H50 H 0.5169 0.0838 0.4340 0.076 Uiso 1 1 calc R . .
H51 H 0.5117 0.1536 0.4248 0.076 Uiso 1 1 calc R . .
H52 H 0.4432 0.1259 0.3664 0.076 Uiso 1 1 calc R . .
C46 C 0.3831(9) 0.1165(6) 0.4894(9) 0.075(4) Uani 1 1 d . . .
H53 H 0.3532 0.1367 0.5319 0.075 Uiso 1 1 calc R . .
H54 H 0.4217 0.0734 0.5026 0.075 Uiso 1 1 calc R . .
H55 H 0.3450 0.1128 0.4349 0.075 Uiso 1 1 calc R . .
C47 C 0.2052(7) 0.3632(6) 0.3610(8) 0.057(3) Uani 1 1 d . . .
C48 C 0.2238(8) 0.3587(7) 0.2765(8) 0.076(4) Uani 1 1 d . . .
H57 H 0.2235 0.3174 0.2432 0.076 Uiso 1 1 calc R . .
H58 H 0.2771 0.3616 0.2878 0.076 Uiso 1 1 calc R . .
H59 H 0.1823 0.3942 0.2457 0.076 Uiso 1 1 calc R . .
C49 C 0.1247(7) 0.3521(7) 0.3449(9) 0.074(4) Uani 1 1 d . . .
H60 H 0.1094 0.3622 0.3971 0.074 Uiso 1 1 calc R . .
H61 H 0.1321 0.3069 0.3227 0.074 Uiso 1 1 calc R . .
H62 H 0.0818 0.3803 0.3045 0.074 Uiso 1 1 calc R . .
C51 C 0.2216(6) 0.2956(5) 0.6987(7) 0.050(3) Uani 1 1 d . . .
C52 C 0.1414(6) 0.3431(5) 0.6837(7) 0.050(3) Uani 1 1 d . . .
C53 C 0.1398(6) 0.3831(5) 0.6318(7) 0.048(3) Uani 1 1 d . . .
C54 C 0.2563(7) 0.2362(6) 0.7485(8) 0.056(3) Uani 1 1 d . . .
C55 C 0.2343(9) 0.1798(6) 0.6918(10) 0.081(4) Uani 1 1 d . . .
H65 H 0.1753 0.1935 0.6690 0.081 Uiso 1 1 calc R . .
H66 H 0.2532 0.1436 0.7240 0.081 Uiso 1 1 calc R . .
H67 H 0.2602 0.1660 0.6462 0.081 Uiso 1 1 calc R . .
C56 C 0.2293(10) 0.2547(8) 0.8286(9) 0.088(5) Uani 1 1 d . . .
H68 H 0.2480 0.2892 0.8635 0.088 Uiso 1 1 calc R . .
H69 H 0.2526 0.2169 0.8588 0.088 Uiso 1 1 calc R . .
H70 H 0.1700 0.2699 0.8148 0.088 Uiso 1 1 calc R . .
C57 C 0.0709(7) 0.4445(5) 0.5979(7) 0.051(3) Uani 1 1 d . . .
C58 C -0.0124(7) 0.4506(6) 0.6061(9) 0.072(4) Uani 1 1 d . . .
H72 H -0.0080 0.4499 0.6644 0.072 Uiso 1 1 calc R . .
H73 H -0.0276 0.4145 0.5717 0.072 Uiso 1 1 calc R . .
H74 H -0.0538 0.4914 0.5874 0.072 Uiso 1 1 calc R . .
C59 C 0.0901(7) 0.5060(5) 0.6407(9) 0.069(4) Uani 1 1 d . . .
H75 H 0.0964 0.5103 0.7005 0.069 Uiso 1 1 calc R . .
H76 H 0.0456 0.5439 0.6173 0.069 Uiso 1 1 calc R . .
H77 H 0.1405 0.5028 0.6314 0.069 Uiso 1 1 calc R . .
C61 C 0.3734(7) 0.4630(5) 0.7371(7) 0.051(3) Uani 1 1 d . . .
C62 C 0.3495(7) 0.5066(5) 0.6788(8) 0.058(3) Uani 1 1 d . . .
C63 C 0.3026(6) 0.4844(5) 0.6058(7) 0.049(3) Uani 1 1 d . . .
C64 C 0.4204(9) 0.4664(6) 0.8288(8) 0.069(4) Uani 1 1 d . . .
C65 C 0.3636(14) 0.5030(12) 0.8853(10) 0.164(10) Uani 1 1 d . . .
H80 H 0.3888 0.4874 0.9400 0.164 Uiso 1 1 calc R . .
H81 H 0.3122 0.4958 0.8604 0.164 Uiso 1 1 calc R . .
H82 H 0.3535 0.5493 0.8915 0.164 Uiso 1 1 calc R . .
C66 C 0.4831(13) 0.4958(11) 0.8464(11) 0.147(9) Uani 1 1 d . . .
H83 H 0.5221 0.4851 0.9002 0.147 Uiso 1 1 calc R . .
H84 H 0.4569 0.5428 0.8479 0.147 Uiso 1 1 calc R . .
H85 H 0.5115 0.4789 0.8025 0.147 Uiso 1 1 calc R . .
C67 C 0.2629(7) 0.5108(6) 0.5208(7) 0.053(3) Uani 1 1 d . . .
C68 C 0.2384(9) 0.5840(6) 0.5306(9) 0.078(4) Uani 1 1 d . . .
H87 H 0.2869 0.5955 0.5552 0.078 Uiso 1 1 calc R . .
H88 H 0.2018 0.6040 0.5668 0.078 Uiso 1 1 calc R . .
H89 H 0.2107 0.5994 0.4759 0.078 Uiso 1 1 calc R . .
C69 C 0.3183(9) 0.4752(7) 0.4611(8) 0.078(4) Uani 1 1 d . . .
H90 H 0.3292 0.4287 0.4542 0.078 Uiso 1 1 calc R . .
H91 H 0.3695 0.4828 0.4844 0.078 Uiso 1 1 calc R . .
H92 H 0.2910 0.4914 0.4068 0.078 Uiso 1 1 calc R . .
C71 C 0.6049(7) 0.2942(6) 0.3380(7) 0.056(3) Uani 1 1 d . . .
C72 C 0.6214(7) 0.3045(6) 0.2693(8) 0.062(3) Uani 1 1 d . . .
C73 C 0.7067(6) 0.2711(5) 0.2770(7) 0.052(3) Uani 1 1 d . . .
C74 C 0.5222(8) 0.3152(8) 0.3544(9) 0.077(4) Uani 1 1 d . . .
C75 C 0.4803(11) 0.2675(9) 0.3038(16) 0.150(10) Uani 1 1 d . . .
H95 H 0.4517 0.2603 0.3371 0.150 Uiso 1 1 calc R . .
H96 H 0.5210 0.2264 0.2889 0.150 Uiso 1 1 calc R . .
H97 H 0.4414 0.2853 0.2531 0.150 Uiso 1 1 calc R . .
C76 C 0.4684(10) 0.3829(8) 0.3301(16) 0.145(9) Uani 1 1 d . . .
H98 H 0.4947 0.4137 0.3624 0.145 Uiso 1 1 calc R . .
H99 H 0.4159 0.3954 0.3415 0.145 Uiso 1 1 calc R . .
H100 H 0.4602 0.3829 0.2706 0.145 Uiso 1 1 calc R . .
C77 C 0.7548(7) 0.2664(6) 0.2195(8) 0.061(3) Uani 1 1 d . . .
C78 C 0.7019(9) 0.2713(7) 0.1280(7) 0.079(4) Uani 1 1 d . . .
H103 H 0.6622 0.3153 0.1230 0.079 Uiso 1 1 calc R . .
H104 H 0.6735 0.2407 0.1124 0.079 Uiso 1 1 calc R . .
H105 H 0.7367 0.2609 0.0911 0.079 Uiso 1 1 calc R . .
C79 C 0.7974(10) 0.3148(8) 0.2502(9) 0.087(5) Uani 1 1 d . . .
H106 H 0.8272 0.3114 0.3089 0.087 Uiso 1 1 calc R . .
H107 H 0.7572 0.3585 0.2443 0.087 Uiso 1 1 calc R . .
H108 H 0.8354 0.3057 0.2173 0.087 Uiso 1 1 calc R . .
C81 C 0.7695(6) 0.0656(5) 0.4194(7) 0.052(3) Uani 1 1 d . . .
C82 C 0.8346(7) 0.0271(5) 0.3844(8) 0.058(3) Uani 1 1 d . . .
C83 C 0.8683(7) 0.0686(6) 0.3726(8) 0.058(3) Uani 1 1 d . . .
C84 C 0.7063(7) 0.0484(5) 0.4355(8) 0.055(3) Uani 1 1 d . . .
C85 C 0.7472(8) -0.0013(7) 0.5026(10) 0.078(4) Uani 1 1 d . . .
H111 H 0.7049 -0.0074 0.5178 0.078 Uiso 1 1 calc R . .
H112 H 0.7811 0.0156 0.5522 0.078 Uiso 1 1 calc R . .
H113 H 0.7808 -0.0429 0.4790 0.078 Uiso 1 1 calc R . .
C86 C 0.6588(8) 0.0208(6) 0.3536(8) 0.064(3) Uani 1 1 d . . .
H114 H 0.6218 0.0058 0.3654 0.064 Uiso 1 1 calc R . .
H115 H 0.6968 -0.0154 0.3268 0.064 Uiso 1 1 calc R . .
H116 H 0.6276 0.0545 0.3165 0.064 Uiso 1 1 calc R . .
C87 C 0.9422(8) 0.0511(6) 0.3394(11) 0.076(4) Uani 1 1 d . . .
C88 C 1.0221(9) 0.0205(12) 0.4075(11) 0.146(9) Uani 1 1 d . . .
H118 H 1.0239 -0.0208 0.4170 0.146 Uiso 1 1 calc R . .
H119 H 1.0230 0.0499 0.4594 0.146 Uiso 1 1 calc R . .
H120 H 1.0692 0.0132 0.3885 0.146 Uiso 1 1 calc R . .
C89 C 0.9393(10) 0.0024(9) 0.2612(10) 0.102(6) Uani 1 1 d . . .
H121 H 0.8844 0.0155 0.2238 0.102 Uiso 1 1 calc R . .
H122 H 0.9538 -0.0404 0.2767 0.102 Uiso 1 1 calc R . .
H123 H 0.9778 0.0009 0.2330 0.102 Uiso 1 1 calc R . .
C91 C 0.8999(7) 0.2660(6) 0.6056(7) 0.052(3) Uani 1 1 d . . .
C92 C 0.9637(7) 0.2647(6) 0.5742(7) 0.057(3) Uani 1 1 d . . .
C93 C 0.9449(6) 0.2411(6) 0.4894(7) 0.050(3) Uani 1 1 d . . .
C94 C 0.8897(9) 0.2864(8) 0.6915(8) 0.069(4) Uani 1 1 d . . .
C95 C 0.9603(9) 0.2405(9) 0.7526(9) 0.096(5) Uani 1 1 d . . .
H126 H 0.9617 0.1961 0.7339 0.096 Uiso 1 1 calc R . .
H127 H 0.9518 0.2537 0.8085 0.096 Uiso 1 1 calc R . .
H128 H 1.0118 0.2428 0.7540 0.096 Uiso 1 1 calc R . .
C96 C 0.8828(12) 0.3575(8) 0.7234(11) 0.114(7) Uani 1 1 d . . .
H129 H 0.9346 0.3618 0.7307 0.114 Uiso 1 1 calc R . .
H130 H 0.8690 0.3699 0.7767 0.114 Uiso 1 1 calc R . .
H131 H 0.8402 0.3856 0.6828 0.114 Uiso 1 1 calc R . .
C97 C 0.9936(8) 0.2297(7) 0.4271(8) 0.065(3) Uani 1 1 d . . .
C98 C 1.0813(9) 0.1779(10) 0.4569(12) 0.136(8) Uani 1 1 d . . .
H133 H 1.0768 0.1415 0.4734 0.136 Uiso 1 1 calc R . .
H134 H 1.1138 0.1977 0.5045 0.136 Uiso 1 1 calc R . .
H135 H 1.1074 0.1624 0.4113 0.136 Uiso 1 1 calc R . .
C99 C 1.0029(12) 0.2921(9) 0.4218(12) 0.122(7) Uani 1 1 d . . .
H136 H 1.0346 0.3061 0.4758 0.122 Uiso 1 1 calc R . .
H137 H 0.9492 0.3258 0.4071 0.122 Uiso 1 1 calc R . .
H138 H 1.0309 0.2843 0.3792 0.122 Uiso 1 1 calc R . .
C102 C 0.8094(7) 0.1503(6) 0.6400(7) 0.053(3) Uani 1 1 d . . .
C103 C 0.8358(7) 0.1219(6) 0.7128(8) 0.058(3) Uani 1 1 d . . .
C104 C 0.7807(7) 0.1115(6) 0.7432(8) 0.057(3) Uani 1 1 d . . .
C105 C 0.6982(8) 0.1298(6) 0.6963(8) 0.057(3) Uani 1 1 d . . .
C106 C 0.6751(7) 0.1565(5) 0.6224(7) 0.054(3) Uani 1 1 d . . .
C112 C 0.5655(7) 0.3047(6) 0.5781(8) 0.057(3) Uani 1 1 d . . .
C113 C 0.5217(7) 0.3632(6) 0.6145(8) 0.060(3) Uani 1 1 d . . .
C114 C 0.5471(8) 0.4157(5) 0.6319(8) 0.059(3) Uani 1 1 d . . .
C115 C 0.6154(9) 0.4093(6) 0.6074(9) 0.071(4) Uani 1 1 d . . .
C116 C 0.6567(7) 0.3503(6) 0.5678(8) 0.056(3) Uani 1 1 d . . .
C121 C 1.118(4) 0.343(3) 0.008(4) 0.41(4) Uiso 1 1 d . . .
C122 C 1.058(3) 0.324(2) -0.004(3) 0.28(2) Uiso 1 1 d . . .
C123 C 1.046(3) 0.309(2) 0.078(3) 0.27(2) Uiso 1 1 d . . .
C124 C 0.976(4) 0.307(3) 0.055(3) 0.32(3) Uiso 1 1 d . . .
C125 C 0.965(2) 0.2835(16) 0.134(2) 0.210(13) Uiso 1 1 d . . .
C131 C 0.3552(16) 0.1538(12) 0.1483(16) 0.142(8) Uiso 1 1 d . . .
C132 C 0.312(4) 0.138(3) 0.063(4) 0.33(3) Uiso 1 1 d . . .
C133 C 0.255(3) 0.125(2) 0.037(3) 0.26(2) Uiso 1 1 d . . .
C134 C 0.222(3) 0.110(2) -0.039(4) 0.30(2) Uiso 1 1 d . . .
C135 C 0.149(3) 0.0948(19) -0.054(2) 0.256(17) Uiso 1 1 d . . .
C141 C 0.736(2) 0.5140(17) -0.165(2) 0.225(15) Uiso 1 1 d . . .
C142 C 0.781(4) 0.502(3) -0.083(4) 0.31(3) Uiso 1 1 d . . .
C143 C 0.831(4) 0.516(3) -0.016(4) 0.33(3) Uiso 1 1 d . . .
C144 C 0.869(4) 0.499(3) 0.089(4) 0.40(3) Uiso 1 1 d . . .
C145 C 0.930(4) 0.523(3) 0.113(3) 0.33(3) Uiso 1 1 d . . .
B1 B 0.6911(8) 0.1124(6) 0.9444(8) 0.049(3) Uani 1 1 d . . .
B2 B 0.2461(7) 0.3864(7) 0.5632(8) 0.052(3) Uani 1 1 d . . .
B3 B 0.8267(8) 0.1977(7) 0.3875(8) 0.050(3) Uani 1 1 d . . .
H1 H 0.7320 0.0872 0.9896 0.057 Uiso 1 1 d . . .
H2 H 0.8503 0.2261 0.9422 0.060 Uiso 1 1 d . . .
H3 H 0.6286 0.3251 0.8300 0.070 Uiso 1 1 d . . .
H10 H 0.8646 0.0632 0.9816 0.066 Uiso 1 1 d . . .
H17 H 0.4978 0.1954 1.1000 0.074 Uiso 1 1 d . . .
H18 H 0.3988 0.3000 0.9272 0.070 Uiso 1 1 d . . .
H25 H 0.6788 0.0464 1.0533 0.083 Uiso 1 1 d . . .
H32 H 0.6228 -0.0289 0.6986 0.079 Uiso 1 1 d . . .
H33 H 0.7862 -0.0688 0.6857 0.109 Uiso 1 1 d . . .
H40 H 0.5197 0.1282 0.8299 0.070 Uiso 1 1 d . . .
H47 H 0.1979 0.4161 0.5266 0.062 Uiso 1 1 d . . .
H48 H 0.3262 0.2305 0.3391 0.070 Uiso 1 1 d . . .
H49 H 0.4673 0.1611 0.5434 0.080 Uiso 1 1 d . . .
H56 H 0.1977 0.4082 0.3890 0.073 Uiso 1 1 d . . .
H63 H 0.0970 0.3466 0.7059 0.058 Uiso 1 1 d . . .
H64 H 0.3158 0.2232 0.7653 0.068 Uiso 1 1 d . . .
H71 H 0.0658 0.4408 0.5373 0.065 Uiso 1 1 d . . .
H78 H 0.3638 0.5460 0.6887 0.069 Uiso 1 1 d . . .
H79 H 0.4491 0.4222 0.8450 0.085 Uiso 1 1 d . . .
H86 H 0.2129 0.5021 0.4958 0.065 Uiso 1 1 d . . .
H93 H 0.5800 0.3289 0.2227 0.077 Uiso 1 1 d . . .
H94 H 0.5286 0.3141 0.4133 0.094 Uiso 1 1 d . . .
H101 H 0.8569 0.1881 0.3459 0.058 Uiso 1 1 d . . .
H102 H 0.7985 0.2235 0.2205 0.077 Uiso 1 1 d . . .
H109 H 0.8533 -0.0206 0.3720 0.071 Uiso 1 1 d . . .
H110 H 0.6676 0.0865 0.4570 0.067 Uiso 1 1 d . . .
H117 H 0.9413 0.0914 0.3233 0.095 Uiso 1 1 d . . .
H124 H 1.0104 0.2790 0.6045 0.068 Uiso 1 1 d . . .
H125 H 0.8386 0.2831 0.6915 0.088 Uiso 1 1 d . . .
H132 H 0.9660 0.2126 0.3705 0.079 Uiso 1 1 d . . .
H139 H 0.8479 0.1587 0.6208 0.066 Uiso 1 1 d . . .
H140 H 0.8937 0.1078 0.7436 0.069 Uiso 1 1 d . . .
H141 H 0.7982 0.0911 0.7949 0.068 Uiso 1 1 d . . .
H142 H 0.6576 0.1244 0.7168 0.069 Uiso 1 1 d . . .
H143 H 0.6176 0.1694 0.5896 0.063 Uiso 1 1 d . . .
H144 H 0.5501 0.2659 0.5713 0.070 Uiso 1 1 d . . .
H145 H 0.4722 0.3690 0.6291 0.073 Uiso 1 1 d . . .
H146 H 0.5184 0.4569 0.6631 0.072 Uiso 1 1 d . . .
H147 H 0.6323 0.4479 0.6164 0.085 Uiso 1 1 d . . .
H148 H 0.7060 0.3443 0.5512 0.069 Uiso 1 1 d . . .

loop_
_atom_site_aniso_label
_atom_site_aniso_U_11
_atom_site_aniso_U_22
_atom_site_aniso_U_33
_atom_site_aniso_U_23
_atom_site_aniso_U_13
_atom_site_aniso_U_12
Pd1 0.0266(4) 0.0491(5) 0.0492(5) 0.0075(4) 0.0095(3) -0.0075(3)
Pd2 0.0248(4) 0.0464(5) 0.0501(5) 0.0085(4) 0.0092(3) -0.0038(3)
Pd3 0.0285(4) 0.0499(5) 0.0518(5) 0.0068(4) 0.0130(4) -0.0062(3)
O1 0.028(4) 0.048(4) 0.070(5) 0.005(4) 0.008(3) -0.011(3)
O2 0.036(4) 0.047(4) 0.066(5) 0.003(4) 0.017(4) -0.014(3)
O3 0.024(4) 0.064(5) 0.064(5) 0.008(4) 0.017(3) -0.014(3)
N11 0.023(4) 0.051(5) 0.049(5) 0.003(4) 0.009(4) -0.005(4)
N12 0.024(4) 0.041(4) 0.052(5) 0.014(4) 0.005(4) -0.003(3)
N21 0.026(4) 0.041(5) 0.080(6) 0.019(5) 0.014(4) -0.010(4)
N22 0.028(4) 0.057(5) 0.047(5) 0.014(4) 0.010(4) -0.011(4)
N31 0.034(5) 0.060(6) 0.088(7) -0.003(6) 0.031(5) -0.013(5)
N32 0.034(5) 0.054(5) 0.064(6) 0.001(5) 0.019(4) -0.011(4)
N41 0.035(5) 0.052(5) 0.075(7) 0.001(5) 0.033(5) -0.008(4)
N42 0.030(5) 0.051(5) 0.050(5) 0.008(4) 0.007(4) -0.007(4)
N51 0.029(4) 0.045(5) 0.066(6) 0.010(4) 0.017(4) -0.007(4)
N52 0.025(4) 0.044(5) 0.065(6) 0.013(4) 0.014(4) 0.001(4)
N61 0.045(5) 0.049(5) 0.046(5) 0.013(4) 0.012(4) -0.007(4)
N62 0.027(4) 0.047(5) 0.050(5) 0.013(4) 0.004(4) -0.005(4)
N71 0.034(5) 0.043(5) 0.072(6) 0.011(4) 0.024(4) -0.009(4)
N72 0.030(5) 0.048(5) 0.063(6) 0.003(4) 0.015(4) -0.005(4)
N81 0.030(5) 0.055(5) 0.050(5) 0.011(4) 0.010(4) -0.008(4)
N82 0.030(5) 0.044(5) 0.061(6) 0.004(4) 0.015(4) -0.002(4)
N91 0.038(5) 0.066(6) 0.048(5) 0.006(5) 0.014(4) -0.016(4)
N92 0.034(5) 0.056(5) 0.051(5) 0.002(4) 0.019(4) -0.011(4)
N101 0.030(5) 0.045(5) 0.065(6) 0.014(4) 0.023(4) 0.000(4)
N102 0.030(5) 0.044(5) 0.065(6) 0.021(4) 0.016(4) -0.004(4)
C11 0.031(6) 0.057(7) 0.056(7) 0.006(5) 0.009(5) -0.010(5)
C12 0.036(6) 0.063(7) 0.055(7) 0.002(6) 0.014(5) -0.019(5)
C13 0.032(6) 0.047(6) 0.054(6) 0.007(5) 0.010(5) -0.006(5)
C14 0.040(6) 0.053(7) 0.058(7) 0.010(6) 0.003(5) -0.012(5)
C15 0.107(13) 0.073(9) 0.098(11) 0.029(8) 0.057(10) -0.016(8)
C16 0.145(18) 0.058(9) 0.100(13) 0.006(9) 0.023(12) -0.013(10)
C17 0.031(6) 0.064(7) 0.057(7) 0.013(6) 0.010(5) -0.010(5)
C18 0.033(7) 0.085(9) 0.115(12) 0.023(9) 0.029(7) -0.009(6)
C19 0.040(7) 0.106(11) 0.066(9) 0.021(8) 0.005(6) -0.008(7)
C21 0.031(6) 0.062(7) 0.053(6) 0.004(5) 0.020(5) -0.009(5)
C22 0.038(6) 0.070(8) 0.058(7) 0.014(6) 0.012(5) -0.005(6)
C23 0.037(6) 0.062(7) 0.048(6) 0.012(5) 0.010(5) -0.015(5)
C24 0.041(6) 0.069(8) 0.048(7) 0.009(6) 0.013(5) -0.004(6)
C25 0.079(12) 0.069(10) 0.122(14) 0.011(10) 0.015(10) -0.012(9)
C26 0.050(8) 0.084(9) 0.080(10) 0.004(8) 0.036(7) 0.010(7)
C27 0.042(7) 0.085(9) 0.080(9) 0.029(8) 0.019(7) -0.014(7)
C28 0.067(10) 0.095(11) 0.124(14) 0.048(11) 0.018(10) -0.015(9)
C29 0.068(10) 0.093(10) 0.089(10) 0.028(9) 0.019(8) -0.028(8)
C31 0.062(9) 0.053(7) 0.090(10) -0.015(7) 0.038(8) -0.024(6)
C32 0.080(10) 0.059(8) 0.066(8) -0.004(6) 0.033(7) -0.024(7)
C33 0.045(7) 0.063(7) 0.052(7) 0.004(6) 0.014(5) -0.021(6)
C34 0.066(10) 0.068(9) 0.144(15) -0.014(9) 0.065(10) -0.013(8)
C35 0.034(7) 0.097(11) 0.166(17) -0.015(11) 0.036(9) -0.014(8)
C36 0.102(13) 0.052(8) 0.148(16) 0.017(9) 0.059(12) -0.008(8)
C37 0.049(7) 0.050(7) 0.059(7) -0.006(6) 0.003(6) -0.017(6)
C38 0.054(8) 0.073(9) 0.095(10) 0.036(8) 0.011(7) -0.020(7)
C39 0.043(8) 0.132(13) 0.081(10) 0.029(9) 0.019(7) -0.024(8)
C41 0.040(6) 0.047(6) 0.064(7) 0.015(6) 0.013(5) -0.007(5)
C42 0.032(6) 0.075(8) 0.045(6) 0.001(6) 0.003(5) -0.009(6)
C43 0.033(6) 0.054(6) 0.050(6) 0.007(5) 0.001(5) -0.012(5)
C44 0.038(7) 0.060(7) 0.059(7) -0.009(6) 0.005(6) 0.003(6)
C45 0.055(8) 0.072(9) 0.070(9) -0.010(7) 0.028(7) 0.006(7)
C46 0.069(9) 0.067(8) 0.075(9) 0.014(7) 0.015(7) -0.010(7)
C47 0.035(6) 0.071(8) 0.059(7) 0.008(6) 0.011(5) -0.014(6)
C48 0.058(8) 0.117(12) 0.055(8) 0.037(8) 0.011(6) -0.021(8)
C49 0.036(7) 0.079(9) 0.090(10) 0.013(8) 0.009(7) -0.008(6)
C51 0.026(5) 0.061(7) 0.055(7) 0.008(5) 0.016(5) -0.004(5)
C52 0.034(6) 0.059(7) 0.056(7) 0.011(6) 0.016(5) -0.010(5)
C53 0.024(5) 0.046(6) 0.060(7) 0.012(5) 0.008(5) 0.001(4)
C54 0.045(7) 0.057(7) 0.069(8) 0.026(6) 0.014(6) -0.011(5)
C55 0.081(11) 0.054(8) 0.102(11) 0.024(8) 0.008(9) -0.022(7)
C56 0.087(11) 0.109(12) 0.073(9) 0.041(9) 0.010(8) -0.033(10)
C57 0.039(6) 0.043(6) 0.070(8) 0.011(5) 0.018(6) -0.007(5)
C58 0.040(7) 0.063(8) 0.107(11) 0.013(8) 0.026(7) -0.006(6)
C59 0.044(7) 0.050(7) 0.102(11) 0.011(7) 0.031(7) 0.004(5)
C61 0.038(6) 0.050(6) 0.053(7) 0.004(5) 0.014(5) -0.003(5)
C62 0.042(7) 0.047(6) 0.070(8) 0.007(6) 0.012(6) -0.006(5)
C63 0.035(6) 0.047(6) 0.056(7) 0.013(5) 0.012(5) -0.003(5)
C64 0.073(10) 0.063(8) 0.046(7) -0.005(6) 0.000(6) -0.019(7)
C65 0.14(2) 0.23(3) 0.054(11) 0.014(14) 0.015(12) -0.011(18)
C66 0.15(2) 0.19(2) 0.086(13) 0.033(14) -0.054(13) -0.097(18)
C67 0.048(7) 0.056(7) 0.054(7) 0.018(6) 0.009(5) -0.015(5)
C68 0.070(10) 0.081(10) 0.075(9) 0.025(8) 0.008(7) -0.020(8)
C69 0.091(11) 0.102(11) 0.065(8) 0.007(8) 0.031(8) -0.052(9)
C71 0.032(6) 0.082(8) 0.044(6) 0.016(6) 0.012(5) -0.006(6)
C72 0.037(6) 0.085(9) 0.061(7) 0.013(7) 0.017(6) -0.012(6)
C73 0.031(6) 0.055(7) 0.061(7) 0.010(6) 0.013(5) -0.005(5)
C74 0.036(7) 0.114(12) 0.067(9) 0.020(8) 0.008(6) -0.011(7)
C75 0.077(13) 0.138(17) 0.28(3) 0.037(18) 0.103(17) -0.030(12)
C76 0.056(10) 0.097(13) 0.27(3) 0.002(15) 0.086(15) 0.015(9)
C77 0.043(7) 0.070(8) 0.060(7) 0.007(6) 0.017(6) -0.008(6)
C78 0.085(11) 0.101(11) 0.044(7) 0.016(7) 0.023(7) -0.018(9)
C79 0.098(12) 0.116(12) 0.081(10) 0.009(9) 0.044(9) -0.057(10)
C81 0.027(5) 0.049(6) 0.065(7) 0.013(5) 0.005(5) 0.000(5)
C82 0.042(6) 0.046(6) 0.082(9) 0.014(6) 0.029(6) 0.001(5)
C83 0.041(7) 0.058(7) 0.066(8) -0.003(6) 0.026(6) -0.006(5)
C84 0.044(7) 0.043(6) 0.070(8) 0.009(6) 0.011(6) -0.009(5)
C85 0.049(8) 0.082(9) 0.107(11) 0.013(9) 0.025(8) -0.023(7)
C86 0.054(8) 0.073(8) 0.076(9) -0.006(7) 0.023(7) -0.037(7)
C87 0.054(8) 0.051(7) 0.129(13) 0.008(8) 0.058(9) 0.000(6)
C88 0.035(8) 0.26(3) 0.091(13) -0.024(15) 0.023(9) -0.027(13)
C89 0.067(11) 0.142(16) 0.094(12) 0.001(11) 0.038(9) -0.027(10)
C91 0.041(6) 0.071(7) 0.042(6) 0.001(5) 0.010(5) -0.024(6)
C92 0.041(7) 0.072(8) 0.057(7) 0.002(6) 0.013(5) -0.022(6)
C93 0.026(5) 0.069(7) 0.053(6) 0.007(6) 0.014(5) -0.014(5)
C94 0.071(9) 0.105(11) 0.047(7) 0.001(7) 0.021(6) -0.047(8)
C95 0.071(11) 0.153(16) 0.066(9) 0.020(10) 0.005(8) -0.049(11)
C96 0.146(18) 0.123(15) 0.097(13) -0.047(11) 0.069(13) -0.075(14)
C97 0.055(8) 0.086(9) 0.060(8) -0.007(7) 0.022(6) -0.032(7)
C98 0.044(9) 0.21(2) 0.131(16) 0.044(15) 0.045(10) 0.007(12)
C99 0.17(2) 0.131(15) 0.141(16) -0.024(13) 0.096(15) -0.107(15)
C102 0.032(6) 0.057(7) 0.065(7) 0.010(6) 0.019(5) -0.004(5)
C103 0.035(6) 0.069(8) 0.065(8) 0.007(6) 0.010(6) -0.017(6)
C104 0.048(7) 0.057(7) 0.060(7) 0.011(6) 0.020(6) -0.007(6)
C105 0.058(8) 0.054(7) 0.062(7) 0.008(6) 0.031(6) -0.013(6)
C106 0.038(6) 0.053(7) 0.056(7) 0.007(5) 0.010(5) -0.002(5)
C112 0.045(7) 0.052(7) 0.066(8) 0.008(6) 0.022(6) -0.002(5)
C113 0.045(7) 0.064(7) 0.062(8) 0.008(6) 0.024(6) -0.002(6)
C114 0.060(8) 0.046(6) 0.073(8) 0.011(6) 0.038(7) -0.003(6)
C115 0.065(9) 0.052(7) 0.090(10) 0.006(7) 0.020(8) -0.017(7)
C116 0.041(6) 0.073(8) 0.064(7) 0.021(6) 0.018(6) -0.019(6)
B1 0.032(6) 0.043(7) 0.055(8) 0.005(6) 0.003(6) -0.006(5)
B2 0.023(6) 0.060(8) 0.052(7) 0.007(6) 0.008(5) 0.003(5)
B3 0.036(7) 0.059(8) 0.048(7) 0.010(6) 0.018(6) -0.003(6)

loop_
_atom_type_symbol
_atom_type_description
_atom_type_scat_dispersion_real
_atom_type_scat_dispersion_imag
_atom_type_scat_source
C C 0.0033 0.0016 'International Tables Vol C Tables 4.2.6.8 and 6.1.1.4'
H H 0.0000 0.0000 'International Tables Vol C Tables 4.2.6.8 and 6.1.1.4'
B B 0.0013 0.0007 'International Tables Vol C Tables 4.2.6.8 and 6.1.1.4'
N N 0.0061 0.0033 'International Tables Vol C Tables 4.2.6.8 and 6.1.1.4'
O O 0.0106 0.0060 'International Tables Vol C Tables 4.2.6.8 and 6.1.1.4'
Pd Pd -0.9988 1.0072 'International Tables Vol C Tables 4.2.6.8 and 6.1.1.4'

loop_
_geom_angle_atom_site_label_1
_geom_angle_atom_site_label_2
_geom_angle_atom_site_label_3
_geom_angle
_geom_angle_site_symmetry_1
_geom_angle_site_symmetry_3
_geom_angle_publ_flag
O1 Pd1 N11 92.8(3) . . ?
O1 Pd1 O3 85.5(3) . . ?
N11 Pd1 O3 177.1(3) . . ?
O1 Pd1 N21 178.6(3) . . ?
N11 Pd1 N21 86.6(3) . . ?
O3 Pd1 N21 95.2(3) . . ?
O2 Pd2 N41 93.5(3) . . ?
O2 Pd2 O3 87.0(3) . . ?
N41 Pd2 O3 179.0(3) . . ?
O2 Pd2 N51 179.1(3) . . ?
N41 Pd2 N51 86.3(3) . . ?
O3 Pd2 N51 93.1(3) . . ?
N71 Pd3 N81 87.4(3) . . ?
N71 Pd3 N101 175.6(3) . . ?
N81 Pd3 N101 90.9(3) . . ?
N71 Pd3 N102 92.6(3) . . ?
N81 Pd3 N102 179.5(4) . . ?
N101 Pd3 N102 89.1(3) . . ?
O2 O1 Pd1 106.5(5) . . ?
O1 O2 Pd2 108.7(5) . . ?
Pd2 O3 Pd1 113.6(3) . . ?
C11 N11 N12 108.6(8) . . ?
C11 N11 Pd1 129.0(7) . . ?
N12 N11 Pd1 122.4(6) . . ?
C13 N12 N11 108.6(8) . . ?
C13 N12 B1 128.3(9) . . ?
N11 N12 B1 123.0(8) . . ?
C21 N21 N22 106.4(8) . . ?
C21 N21 Pd1 132.4(7) . . ?
N22 N21 Pd1 120.6(6) . . ?
C23 N22 N21 109.4(8) . . ?
C23 N22 B1 127.7(9) . . ?
N21 N22 B1 122.7(8) . . ?
C31 N31 N32 106.0(10) . . ?
C33 N32 N31 110.5(9) . . ?
C33 N32 B1 138.1(9) . . ?
N31 N32 B1 111.4(9) . . ?
C41 N41 N42 106.4(9) . . ?
C41 N41 Pd2 133.3(8) . . ?
N42 N41 Pd2 120.1(6) . . ?
C43 N42 N41 108.5(8) . . ?
C43 N42 B2 130.6(9) . . ?
N41 N42 B2 120.3(8) . . ?
C51 N51 N52 107.2(8) . . ?
C51 N51 Pd2 133.0(7) . . ?
N52 N51 Pd2 119.3(6) . . ?
C53 N52 N51 109.6(8) . . ?
C53 N52 B2 129.9(9) . . ?
N51 N52 B2 120.5(8) . . ?
C61 N61 N62 106.5(8) . . ?
C63 N62 N61 109.2(9) . . ?
C63 N62 B2 130.1(9) . . ?
N61 N62 B2 120.1(9) . . ?
C71 N71 N72 106.0(8) . . ?
C71 N71 Pd3 132.9(7) . . ?
N72 N71 Pd3 120.4(6) . . ?
C73 N72 N71 110.4(8) . . ?
C73 N72 B3 128.2(9) . . ?
N71 N72 B3 121.1(8) . . ?
C81 N81 N82 108.7(8) . . ?
C81 N81 Pd3 132.2(7) . . ?
N82 N81 Pd3 118.7(6) . . ?
C83 N82 N81 107.2(8) . . ?
C83 N82 B3 130.5(9) . . ?
N81 N82 B3 121.6(8) . . ?
C91 N91 N92 106.9(8) . . ?
C93 N92 N91 109.9(9) . . ?
C93 N92 B3 131.5(8) . . ?
N91 N92 B3 118.6(8) . . ?
C106 N101 C102 119.1(9) . . ?
C106 N101 Pd3 124.4(7) . . ?
C102 N101 Pd3 116.4(6) . . ?
C112 N102 C116 119.5(9) . . ?
C112 N102 Pd3 124.7(7) . . ?
C116 N102 Pd3 115.7(7) . . ?
N11 C11 C12 108.1(9) . . ?
N11 C11 C14 123.6(9) . . ?
C12 C11 C14 128.3(10) . . ?
C13 C12 C11 106.8(9) . . ?
N12 C13 C12 107.9(9) . . ?
N12 C13 C17 123.4(9) . . ?
C12 C13 C17 128.6(10) . . ?
C15 C14 C11 112.0(10) . . ?
C15 C14 C16 113.3(12) . . ?
C11 C14 C16 108.4(10) . . ?
C19 C17 C13 111.2(10) . . ?
C19 C17 C18 110.6(10) . . ?
C13 C17 C18 109.8(9) . . ?
C22 C21 N21 109.3(9) . . ?
C22 C21 C24 130.4(10) . . ?
N21 C21 C24 120.0(9) . . ?
C21 C22 C23 107.4(10) . . ?
N22 C23 C22 107.5(9) . . ?
N22 C23 C27 124.3(10) . . ?
C22 C23 C27 128.2(10) . . ?
C25 C24 C21 112.2(11) . . ?
C25 C24 C26 110.2(11) . . ?
C21 C24 C26 108.2(9) . . ?
C23 C27 C28 110.4(12) . . ?
C23 C27 C29 111.7(10) . . ?
C28 C27 C29 109.1(11) . . ?
N31 C31 C32 110.8(10) . . ?
N31 C31 C34 121.9(13) . . ?
C32 C31 C34 127.2(13) . . ?
C33 C32 C31 105.5(11) . . ?
N32 C33 C32 107.1(11) . . ?
N32 C33 C37 124.0(10) . . ?
C32 C33 C37 128.9(11) . . ?
C36 C34 C35 118.4(14) . . ?
C36 C34 C31 110.9(12) . . ?
C35 C34 C31 114.1(13) . . ?
C39 C37 C33 111.0(10) . . ?
C39 C37 C38 109.0(10) . . ?
C33 C37 C38 109.1(10) . . ?
N41 C41 C42 110.7(10) . . ?
N41 C41 C44 118.5(10) . . ?
C42 C41 C44 130.4(11) . . ?
C43 C42 C41 106.8(10) . . ?
C42 C43 N42 107.7(9) . . ?
C42 C43 C47 128.8(11) . . ?
N42 C43 C47 123.2(10) . . ?
C41 C44 C45 111.5(11) . . ?
C41 C44 C46 110.1(10) . . ?
C45 C44 C46 111.1(11) . . ?
C43 C47 C49 109.5(10) . . ?
C43 C47 C48 112.7(10) . . ?
C49 C47 C48 110.6(11) . . ?
N51 C51 C52 109.6(9) . . ?
N51 C51 C54 122.5(9) . . ?
C52 C51 C54 127.8(9) . . ?
C53 C52 C51 105.4(9) . . ?
N52 C53 C52 108.2(9) . . ?
N52 C53 C57 122.3(9) . . ?
C52 C53 C57 129.4(9) . . ?
C56 C54 C55 113.5(11) . . ?
C56 C54 C51 111.3(10) . . ?
C55 C54 C51 109.6(10) . . ?
C59 C57 C53 111.6(10) . . ?
C59 C57 C58 110.4(9) . . ?
C53 C57 C58 111.8(9) . . ?
N61 C61 C62 109.8(10) . . ?
N61 C61 C64 120.4(11) . . ?
C62 C61 C64 129.6(12) . . ?
C63 C62 C61 107.0(10) . . ?
C62 C63 N62 107.4(9) . . ?
C62 C63 C67 130.2(10) . . ?
N62 C63 C67 122.4(10) . . ?
C66 C64 C61 112.6(12) . . ?
C66 C64 C65 109.8(16) . . ?
C61 C64 C65 111.6(13) . . ?
C68 C67 C63 111.5(10) . . ?
C68 C67 C69 112.9(10) . . ?
C63 C67 C69 110.8(10) . . ?
N71 C71 C72 110.3(9) . . ?
N71 C71 C74 122.1(10) . . ?
C72 C71 C74 127.5(11) . . ?
C71 C72 C73 107.5(10) . . ?
N72 C73 C72 105.9(9) . . ?
N72 C73 C77 125.5(10) . . ?
C72 C73 C77 128.7(11) . . ?
C71 C74 C76 110.9(12) . . ?
C71 C74 C75 109.5(13) . . ?
C76 C74 C75 109.0(15) . . ?
C73 C77 C79 111.3(10) . . ?
C73 C77 C78 111.6(10) . . ?
C79 C77 C78 112.8(11) . . ?
N81 C81 C82 107.5(10) . . ?
N81 C81 C84 121.5(9) . . ?
C82 C81 C84 130.5(11) . . ?
C81 C82 C83 107.7(10) . . ?
N82 C83 C82 108.8(9) . . ?
N82 C83 C87 122.2(10) . . ?
C82 C83 C87 128.9(10) . . ?
C81 C84 C86 110.0(10) . . ?
C81 C84 C85 110.7(10) . . ?
C86 C84 C85 111.0(10) . . ?
C89 C87 C83 111.1(12) . . ?
C89 C87 C88 108.4(12) . . ?
C83 C87 C88 109.5(12) . . ?
N91 C91 C92 109.3(9) . . ?
N91 C91 C94 121.8(10) . . ?
C92 C91 C94 128.9(11) . . ?
C93 C92 C91 105.8(10) . . ?
N92 C93 C92 108.1(9) . . ?
N92 C93 C97 124.9(10) . . ?
C92 C93 C97 127.0(10) . . ?
C91 C94 C96 113.1(11) . . ?
C91 C94 C95 110.5(12) . . ?
C96 C94 C95 110.3(13) . . ?
C99 C97 C93 111.1(11) . . ?
C99 C97 C98 108.2(14) . . ?
C93 C97 C98 109.2(11) . . ?
N101 C102 C103 120.6(9) . . ?
C102 C103 C104 120.9(11) . . ?
C103 C104 C105 117.9(10) . . ?
C106 C105 C104 119.1(10) . . ?
N101 C106 C105 122.4(11) . . ?
N102 C112 C113 121.3(11) . . ?
C112 C113 C114 120.1(11) . . ?
C113 C114 C115 119.4(10) . . ?
C116 C115 C114 119.1(11) . . ?
C115 C116 N102 120.2(10) . . ?
C121 C122 C123 117(5) . . ?
C124 C123 C122 104(5) . . ?
C123 C124 C125 106(5) . . ?
C133 C132 C131 131(7) . . ?
C132 C133 C134 127(7) . . ?
C133 C134 C135 115(5) . . ?
C143 C142 C141 148(7) . . ?
C142 C143 C144 139(6) . . ?
C145 C144 C143 98(5) . . ?
N12 B1 N32 110.4(9) . . ?
N12 B1 N22 110.9(9) . . ?
N32 B1 N22 114.9(9) . . ?
N52 B2 N42 109.7(10) . . ?
N52 B2 N62 110.7(9) . . ?
N42 B2 N62 114.8(9) . . ?
N72 B3 N92 114.2(9) . . ?
N72 B3 N82 109.6(9) . . ?
N92 B3 N82 111.5(9) . . ?

loop_
_geom_bond_atom_site_label_1
_geom_bond_atom_site_label_2
_geom_bond_distance
_geom_bond_site_symmetry_2
_geom_bond_publ_flag
Pd1 O1 1.958(7) . ?
Pd1 N11 2.019(8) . ?
Pd1 O3 2.049(7) . ?
Pd1 N21 2.067(9) . ?
Pd2 O2 1.954(7) . ?
Pd2 N41 1.996(10) . ?
Pd2 O3 2.032(7) . ?
Pd2 N51 2.060(8) . ?
Pd3 N71 2.008(8) . ?
Pd3 N81 2.021(9) . ?
Pd3 N101 2.045(8) . ?
Pd3 N102 2.053(8) . ?
O1 O2 1.466(10) . ?
N11 C11 1.332(13) . ?
N11 N12 1.376(11) . ?
N12 C13 1.341(13) . ?
N12 B1 1.546(14) . ?
N21 C21 1.361(12) . ?
N21 N22 1.377(11) . ?
N22 C23 1.342(12) . ?
N22 B1 1.562(14) . ?
N31 C31 1.352(15) . ?
N31 N32 1.373(12) . ?
N32 C33 1.371(14) . ?
N32 B1 1.547(16) . ?
N41 C41 1.342(14) . ?
N41 N42 1.393(12) . ?
N42 C43 1.375(13) . ?
N42 B2 1.547(15) . ?
N51 C51 1.328(12) . ?
N51 N52 1.369(11) . ?
N52 C53 1.341(12) . ?
N52 B2 1.534(15) . ?
N61 C61 1.335(14) . ?
N61 N62 1.380(11) . ?
N62 C63 1.369(13) . ?
N62 B2 1.549(16) . ?
N71 C71 1.342(13) . ?
N71 N72 1.403(11) . ?
N72 C73 1.359(13) . ?
N72 B3 1.537(15) . ?
N81 C81 1.363(13) . ?
N81 N82 1.394(11) . ?
N82 C83 1.353(13) . ?
N82 B3 1.555(15) . ?
N91 C91 1.337(13) . ?
N91 N92 1.386(11) . ?
N92 C93 1.353(12) . ?
N92 B3 1.553(16) . ?
N101 C106 1.349(13) . ?
N101 C102 1.356(14) . ?
N102 C112 1.341(13) . ?
N102 C116 1.382(14) . ?
C11 C12 1.393(15) . ?
C11 C14 1.487(15) . ?
C12 C13 1.382(14) . ?
C13 C17 1.532(15) . ?
C14 C15 1.468(15) . ?
C14 C16 1.515(18) . ?
C17 C19 1.514(16) . ?
C17 C18 1.556(14) . ?
C21 C22 1.356(15) . ?
C21 C24 1.524(15) . ?
C22 C23 1.381(15) . ?
C23 C27 1.479(16) . ?
C24 C25 1.480(18) . ?
C24 C26 1.563(15) . ?
C27 C28 1.52(2) . ?
C27 C29 1.525(16) . ?
C31 C32 1.398(18) . ?
C31 C34 1.505(16) . ?
C32 C33 1.398(16) . ?
C33 C37 1.490(16) . ?
C34 C36 1.464(18) . ?
C34 C35 1.470(19) . ?
C37 C39 1.475(16) . ?
C37 C38 1.565(17) . ?
C41 C42 1.375(15) . ?
C41 C44 1.504(15) . ?
C42 C43 1.375(15) . ?
C43 C47 1.471(15) . ?
C44 C45 1.526(16) . ?
C44 C46 1.530(18) . ?
C47 C49 1.522(16) . ?
C47 C48 1.540(15) . ?
C51 C52 1.402(14) . ?
C51 C54 1.535(14) . ?
C52 C53 1.379(14) . ?
C53 C57 1.512(14) . ?
C54 C56 1.497(17) . ?
C54 C55 1.502(17) . ?
C57 C59 1.513(16) . ?
C57 C58 1.528(15) . ?
C61 C62 1.389(15) . ?
C61 C64 1.497(16) . ?
C62 C63 1.359(16) . ?
C63 C67 1.511(14) . ?
C64 C66 1.46(2) . ?
C64 C65 1.50(2) . ?
C67 C68 1.494(16) . ?
C67 C69 1.522(16) . ?
C71 C72 1.377(14) . ?
C71 C74 1.496(15) . ?
C72 C73 1.408(15) . ?
C73 C77 1.473(15) . ?
C74 C76 1.50(2) . ?
C74 C75 1.50(2) . ?
C77 C79 1.485(17) . ?
C77 C78 1.524(17) . ?
C81 C82 1.380(14) . ?
C81 C84 1.479(15) . ?
C82 C83 1.385(15) . ?
C83 C87 1.508(15) . ?
C84 C86 1.507(16) . ?
C84 C85 1.560(16) . ?
C87 C89 1.50(2) . ?
C87 C88 1.54(2) . ?
C91 C92 1.425(14) . ?
C91 C94 1.459(15) . ?
C92 C93 1.377(15) . ?
C93 C97 1.508(14) . ?
C94 C96 1.52(2) . ?
C94 C95 1.525(19) . ?
C97 C99 1.499(18) . ?
C97 C98 1.551(19) . ?
C102 C103 1.366(15) . ?
C103 C104 1.390(15) . ?
C104 C105 1.391(16) . ?
C105 C106 1.371(15) . ?
C112 C113 1.351(15) . ?
C113 C114 1.369(16) . ?
C114 C115 1.389(16) . ?
C115 C116 1.366(17) . ?
C121 C122 1.28(7) . ?
C122 C123 1.59(5) . ?
C123 C124 1.22(6) . ?
C124 C125 1.64(5) . ?
C131 C132 1.43(6) . ?
C132 C133 1.13(7) . ?
C133 C134 1.24(6) . ?
C134 C135 1.44(5) . ?
C141 C142 1.38(6) . ?
C142 C143 1.25(7) . ?
C143 C144 1.74(7) . ?
C144 C145 1.34(7) . ?
